data_1520578
loop_
_publ_author_name
'Palomas, David'
'Kalamaras, Christos'
'Haycock, Peter'
'White, Andrew J. P.'
'Hellgardt, Klaus'
'Horton, Andrew'
'Crimmin, Mark R.'

_publ_section_title
;
 Re-evaluating selectivity as a determining factor in peroxidative methane
 oxidation by multimetallic copper complexes
;
_journal_issue 8
_journal_name_full 'Catal. Sci. Technol.'
_journal_page_first 4108
_journal_paper_doi 10.1039/C5CY00462D
_journal_volume 5
_journal_year 2015
_chemical_formula_moiety 'C56 H56 Cu3 N32 O4, 6(N O3), 0.5(H2 O)'
_chemical_formula_sum 'C56 H57 Cu3 N38 O22.5'
_chemical_formula_weight 1813.01
_chemical_name_systematic
;
 ?
;
_space_group_crystal_system triclinic
_space_group_IT_number 2
_space_group_name_Hall '-P 1'
_space_group_name_H-M_alt 'P -1'
_symmetry_space_group_name_Hall '-P 1'
_symmetry_space_group_name_H-M 'P -1'
_atom_sites_solution_hydrogens mixed
_audit_creation_method SHELXL
_audit_update_record
;
2014-10-08 deposited with the CCDC.
2015-06-18 downloaded from the CCDC.
;
_cell_angle_alpha 94.939(4)
_cell_angle_beta 95.386(3)
_cell_angle_gamma 119.157(4)
_cell_formula_units_Z 2
_cell_length_a 14.1016(5)
_cell_length_b 14.4022(6)
_cell_length_c 20.4554(9)
_cell_measurement_reflns_used 5709
_cell_measurement_temperature 173
_cell_measurement_theta_max 27.6630
_cell_measurement_theta_min 2.6100
_cell_volume 3570.2(3)
_computing_cell_refinement CrysAlisPro,
_computing_data_collection CrysAlisPro,
_computing_data_reduction CrysAlisPro,
_computing_molecular_graphics 'Bruker SHELXTL'
_computing_publication_material 'CIFTAB-2013 (Sheldrick, 2013)'
_computing_structure_refinement 'SHELXL-2013 (Sheldrick, 2013)'
_computing_structure_solution 'SHELXS-2013 (Sheldrick, 2013)'
_diffrn_ambient_temperature 173
_diffrn_detector_area_resol_mean 16.0382
_diffrn_measured_fraction_theta_full 0.983
_diffrn_measured_fraction_theta_max 0.801
_diffrn_measurement_device_type 'Agilent Xcalibur 3 E'
_diffrn_measurement_method 'omega scans'
_diffrn_radiation_type MoK\a
_diffrn_radiation_wavelength 0.71073
_diffrn_reflns_av_R_equivalents 0.0191
_diffrn_reflns_av_unetI/netI 0.0507
_diffrn_reflns_Laue_measured_fraction_full 0.983
_diffrn_reflns_Laue_measured_fraction_max 0.801
_diffrn_reflns_limit_h_max 17
_diffrn_reflns_limit_h_min -16
_diffrn_reflns_limit_k_max 18
_diffrn_reflns_limit_k_min -14
_diffrn_reflns_limit_l_max 21
_diffrn_reflns_limit_l_min -26
_diffrn_reflns_number 19981
_diffrn_reflns_point_group_measured_fraction_full 0.983
_diffrn_reflns_point_group_measured_fraction_max 0.801
_diffrn_reflns_theta_full 25.242
_diffrn_reflns_theta_max 28.088
_diffrn_reflns_theta_min 2.417
_diffrn_source 'Enhance (Mo) X-ray Source'
_exptl_absorpt_coefficient_mu 0.991
_exptl_absorpt_correction_T_max 0.830
_exptl_absorpt_correction_T_min 0.633
_exptl_absorpt_correction_type analytical
_exptl_absorpt_process_details
;
CrysAlisPro, Agilent Technologies,
Version 1.171.36.28 (release 01-02-2013 CrysAlis171 .NET)
(compiled Feb  1 2013,16:14:44)
Analytical numeric absorption correction using a multifaceted crystal
model based on expressions derived by R.C. Clark & J.S. Reid.
(Clark, R. C. & Reid, J. S. (1995). Acta Cryst. A51, 887-897)
;
_exptl_crystal_colour Blue
_exptl_crystal_density_diffrn 1.687
_exptl_crystal_description blocks
_exptl_crystal_F_000 1852
_exptl_crystal_size_max 0.63
_exptl_crystal_size_mid 0.33
_exptl_crystal_size_min 0.23
_refine_diff_density_max 0.704
_refine_diff_density_min -0.654
_refine_diff_density_rms 0.070
_refine_ls_extinction_method none
_refine_ls_goodness_of_fit_ref 1.047
_refine_ls_hydrogen_treatment mixed
_refine_ls_matrix_type full
_refine_ls_number_parameters 1113
_refine_ls_number_reflns 13924
_refine_ls_number_restraints 8
_refine_ls_restrained_S_all 1.046
_refine_ls_R_factor_all 0.0580
_refine_ls_R_factor_gt 0.0401
_refine_ls_shift/su_max 0.002
_refine_ls_shift/su_mean 0.000
_refine_ls_structure_factor_coef Fsqd
_refine_ls_weighting_details 'w=1/[\s^2^(Fo^2^)+(0.0378P)^2^+1.5450P] where P=(Fo^2^+2Fc^2^)/3'
_refine_ls_weighting_scheme calc
_refine_ls_wR_factor_gt 0.0912
_refine_ls_wR_factor_ref 0.1021
_reflns_Friedel_coverage 0.000
_reflns_number_gt 10946
_reflns_number_total 13924
_reflns_threshold_expression 'I > 2\s(I)'
_cod_data_source_file c5cy00462d2.cif
_cod_data_source_block 3b
_cod_depositor_comments 'Adding full bibliography for 1520578--1520579.cif.'
_cod_original_formula_sum 'C56 H57 Cu3 N38 O22.50'
_cod_database_code 1520578
_shelx_space_group_comment
;
The symmetry employed for this shelxl refinement is uniquely defined
by the following loop, which should always be used as a source of
symmetry information in preference to the above space-group names.
They are only intended as comments.
;
_shelxl_version_number 2013-4

loop_
_space_group_symop_operation_xyz
'x, y, z'
'-x, -y, -z'

loop_
_atom_site_label
_atom_site_type_symbol
_atom_site_fract_x
_atom_site_fract_y
_atom_site_fract_z
_atom_site_U_iso_or_equiv
_atom_site_adp_type
_atom_site_occupancy
_atom_site_site_symmetry_order
_atom_site_calc_flag
_atom_site_refinement_flags_posn
_atom_site_refinement_flags_adp
_atom_site_refinement_flags_occupancy
Cu1 Cu 0.23860(2) 0.49886(2) 0.25485(2) 0.01325(8) Uani 1 1 d . . .
Cu2 Cu 0.24309(3) 0.49347(3) 0.06595(2) 0.01921(9) Uani 1 1 d . . .
Cu3 Cu 0.25813(3) 0.50583(2) 0.44256(2) 0.01584(8) Uani 1 1 d . . .
N1 N 0.3792(2) 0.53688(18) 0.20177(11) 0.0227(5) Uani 1 1 d . . .
N2 N 0.3788(2) 0.52897(18) 0.13376(11) 0.0227(5) Uani 1 1 d . . .
C3 C 0.4745(2) 0.5438(2) 0.12382(14) 0.0257(7) Uani 1 1 d . . .
H3A H 0.4963 0.5424 0.0814 0.031 Uiso 1 1 calc R U .
N4 N 0.53889(19) 0.56154(18) 0.18216(11) 0.0221(5) Uani 1 1 d . . .
C5 C 0.4756(2) 0.5560(2) 0.22910(14) 0.0248(6) Uani 1 1 d . . .
H5A H 0.4981 0.5648 0.2755 0.030 Uiso 1 1 calc R U .
C6 C 0.6459(2) 0.5711(2) 0.19279(14) 0.0228(6) Uani 1 1 d . . .
N7 N 0.7042(2) 0.6049(2) 0.14440(12) 0.0284(6) Uani 1 1 d . . .
C8 C 0.8032(3) 0.6113(3) 0.15278(16) 0.0337(8) Uani 1 1 d . . .
H8A H 0.8474 0.6348 0.1188 0.040 Uiso 1 1 calc R U .
C9 C 0.8435(2) 0.5857(2) 0.20783(15) 0.0281(7) Uani 1 1 d . . .
H9A H 0.9132 0.5902 0.2113 0.034 Uiso 1 1 calc R U .
C10 C 0.7813(2) 0.5536(2) 0.25801(15) 0.0260(7) Uani 1 1 d . . .
H10A H 0.8087 0.5380 0.2973 0.031 Uiso 1 1 calc R U .
C11 C 0.6785(2) 0.5442(2) 0.25028(15) 0.0267(7) Uani 1 1 d . . .
H11B H 0.6323 0.5202 0.2832 0.032 Uiso 1 1 calc R U .
N21 N 0.20120(17) 0.59360(17) 0.20576(11) 0.0167(5) Uani 1 1 d . . .
N22 N 0.20267(19) 0.59609(18) 0.13837(11) 0.0200(5) Uani 1 1 d . . .
C23 C 0.1694(2) 0.6630(2) 0.12324(14) 0.0212(6) Uani 1 1 d . . .
H23A H 0.1623 0.6805 0.0800 0.025 Uiso 1 1 calc R U .
N24 N 0.14642(18) 0.70393(17) 0.17791(11) 0.0176(5) Uani 1 1 d . . .
C25 C 0.1683(2) 0.6588(2) 0.22826(13) 0.0168(6) Uani 1 1 d . . .
H25A H 0.1607 0.6724 0.2732 0.020 Uiso 1 1 calc R U .
C26 C 0.1105(2) 0.7818(2) 0.18032(14) 0.0215(6) Uani 1 1 d . . .
N27 N 0.1087(2) 0.8183(2) 0.12338(13) 0.0306(6) Uani 1 1 d . . .
C28 C 0.0754(3) 0.8909(3) 0.12230(17) 0.0388(8) Uani 1 1 d . . .
H28A H 0.0733 0.9193 0.0823 0.047 Uiso 1 1 calc R U .
C29 C 0.0440(3) 0.9264(3) 0.17652(18) 0.0396(8) Uani 1 1 d . . .
H29A H 0.0212 0.9782 0.1738 0.048 Uiso 1 1 calc R U .
C30 C 0.0464(3) 0.8856(2) 0.23469(17) 0.0333(8) Uani 1 1 d . . .
H30A H 0.0240 0.9082 0.2724 0.040 Uiso 1 1 calc R U .
C31 C 0.0817(2) 0.8113(2) 0.23763(15) 0.0253(6) Uani 1 1 d . . .
H31A H 0.0857 0.7823 0.2771 0.030 Uiso 1 1 calc R U .
N41 N 0.14123(19) 0.36283(19) 0.17279(11) 0.0216(5) Uani 1 1 d . . .
N42 N 0.1465(2) 0.36327(19) 0.10558(12) 0.0231(5) Uani 1 1 d . . .
C43 C 0.0758(2) 0.2669(2) 0.07490(15) 0.0248(7) Uani 1 1 d . . .
H43A H 0.0631 0.2450 0.0283 0.030 Uiso 1 1 calc R U .
N44 N 0.02275(19) 0.20248(18) 0.11934(12) 0.0209(5) Uani 1 1 d . . .
C45 C 0.0670(2) 0.2659(2) 0.17912(14) 0.0233(6) Uani 1 1 d . . .
H45A H 0.0466 0.2428 0.2203 0.028 Uiso 1 1 calc R U .
C46 C -0.0649(2) 0.0930(2) 0.10543(15) 0.0233(6) Uani 1 1 d . . .
N47 N -0.0699(2) 0.0415(2) 0.04742(13) 0.0312(6) Uani 1 1 d . . .
C48 C -0.1494(3) -0.0619(3) 0.03319(18) 0.0385(8) Uani 1 1 d . . .
H48A H -0.1569 -0.1010 -0.0086 0.046 Uiso 1 1 calc R U .
C49 C -0.2212(3) -0.1144(3) 0.07652(18) 0.0382(8) Uani 1 1 d . . .
H49A H -0.2746 -0.1886 0.0654 0.046 Uiso 1 1 calc R U .
C50 C -0.2138(3) -0.0569(3) 0.13618(17) 0.0343(8) Uani 1 1 d . . .
H50A H -0.2624 -0.0908 0.1666 0.041 Uiso 1 1 calc R U .
C51 C -0.1350(2) 0.0501(2) 0.15100(15) 0.0258(7) Uani 1 1 d . . .
H51A H -0.1290 0.0928 0.1910 0.031 Uiso 1 1 calc R U .
N61 N 0.09618(18) 0.45382(18) 0.30325(11) 0.0194(5) Uani 1 1 d . . .
N62 N 0.09685(19) 0.45561(18) 0.37121(11) 0.0206(5) Uani 1 1 d . . .
C63 C -0.0051(2) 0.4154(2) 0.38072(14) 0.0221(6) Uani 1 1 d . . .
H63A H -0.0285 0.4079 0.4230 0.027 Uiso 1 1 calc R U .
N64 N -0.07298(18) 0.38571(18) 0.32214(11) 0.0190(5) Uani 1 1 d . . .
C65 C -0.0059(2) 0.4123(2) 0.27544(14) 0.0216(6) Uani 1 1 d . . .
H65A H -0.0298 0.4022 0.2291 0.026 Uiso 1 1 calc R U .
C66 C -0.1899(2) 0.3394(2) 0.30983(14) 0.0199(6) Uani 1 1 d . . .
N67 N -0.23337(19) 0.36553(19) 0.35778(11) 0.0231(5) Uani 1 1 d . . .
C68 C -0.3418(2) 0.3297(3) 0.34425(15) 0.0303(7) Uani 1 1 d . . .
H68A H -0.3761 0.3463 0.3776 0.036 Uiso 1 1 calc R U .
C69 C -0.4053(2) 0.2707(3) 0.28505(15) 0.0316(7) Uani 1 1 d . . .
H69A H -0.4804 0.2518 0.2766 0.038 Uiso 1 1 calc R U .
C70 C -0.3594(2) 0.2390(2) 0.23783(15) 0.0298(7) Uani 1 1 d . . .
H70A H -0.4030 0.1938 0.1976 0.036 Uiso 1 1 calc R U .
C71 C -0.2479(2) 0.2748(2) 0.25052(14) 0.0260(7) Uani 1 1 d . . .
H71A H -0.2126 0.2553 0.2192 0.031 Uiso 1 1 calc R U .
N81 N 0.27433(17) 0.40298(17) 0.30622(10) 0.0151(5) Uani 1 1 d . . .
N82 N 0.28444(17) 0.40822(17) 0.37459(10) 0.0162(5) Uani 1 1 d . . .
C83 C 0.3104(2) 0.3365(2) 0.38941(13) 0.0155(5) Uani 1 1 d . . .
H83A H 0.3225 0.3228 0.4331 0.019 Uiso 1 1 calc R U .
N84 N 0.31768(17) 0.28416(17) 0.33369(10) 0.0153(5) Uani 1 1 d . . .
C85 C 0.2939(2) 0.3273(2) 0.28296(13) 0.0176(6) Uani 1 1 d . . .
H85A H 0.2918 0.3061 0.2373 0.021 Uiso 1 1 calc R U .
C86 C 0.3383(2) 0.1952(2) 0.32967(13) 0.0170(6) Uani 1 1 d . . .
N87 N 0.39014(18) 0.19079(18) 0.38560(11) 0.0210(5) Uani 1 1 d . . .
C88 C 0.4106(2) 0.1090(2) 0.38404(15) 0.0282(7) Uani 1 1 d . . .
H88A H 0.4458 0.1016 0.4236 0.034 Uiso 1 1 calc R U .
C89 C 0.3832(3) 0.0352(2) 0.32826(16) 0.0308(7) Uani 1 1 d . . .
H89A H 0.4008 -0.0206 0.3292 0.037 Uiso 1 1 calc R U .
C90 C 0.3300(2) 0.0436(2) 0.27092(15) 0.0268(7) Uani 1 1 d . . .
H90A H 0.3106 -0.0063 0.2317 0.032 Uiso 1 1 calc R U .
C91 C 0.3050(2) 0.1254(2) 0.27110(14) 0.0207(6) Uani 1 1 d . . .
H91A H 0.2671 0.1330 0.2329 0.025 Uiso 1 1 calc R U .
N101 N 0.34657(18) 0.63318(18) 0.33206(11) 0.0186(5) Uani 1 1 d . . .
N102 N 0.34881(19) 0.63322(18) 0.39974(11) 0.0193(5) Uani 1 1 d . . .
C103 C 0.4217(2) 0.7297(2) 0.42953(14) 0.0203(6) Uani 1 1 d . . .
H10B H 0.4391 0.7518 0.4763 0.024 Uiso 1 1 calc R U .
N104 N 0.46889(18) 0.79375(18) 0.38329(11) 0.0197(5) Uani 1 1 d . . .
C105 C 0.4194(2) 0.7300(2) 0.32372(14) 0.0210(6) Uani 1 1 d . . .
H10C H 0.4353 0.7526 0.2819 0.025 Uiso 1 1 calc R U .
C106 C 0.5561(2) 0.9044(2) 0.39670(14) 0.0212(6) Uani 1 1 d . . .
N107 N 0.5653(2) 0.95338(19) 0.45644(13) 0.0281(6) Uani 1 1 d . . .
C108 C 0.6449(3) 1.0564(2) 0.47091(17) 0.0337(8) Uani 1 1 d . . .
H10D H 0.6550 1.0939 0.5138 0.040 Uiso 1 1 calc R U .
C109 C 0.7131(3) 1.1111(3) 0.42678(18) 0.0352(8) Uani 1 1 d . . .
H10E H 0.7670 1.1850 0.4387 0.042 Uiso 1 1 calc R U .
C110 C 0.7013(3) 1.0563(3) 0.36509(17) 0.0340(8) Uani 1 1 d . . .
H11A H 0.7476 1.0917 0.3339 0.041 Uiso 1 1 calc R U .
C111 C 0.6213(2) 0.9494(2) 0.34944(15) 0.0271(7) Uani 1 1 d . . .
H11C H 0.6116 0.9086 0.3078 0.033 Uiso 1 1 calc R U .
N121 N 0.33041(19) 0.61592(18) 0.01962(11) 0.0211(5) Uani 1 1 d . . .
N122 N 0.3144(2) 0.5977(2) -0.04905(12) 0.0377(7) Uani 1 1 d . . .
C123 C 0.3851(3) 0.6880(3) -0.06616(15) 0.0383(8) Uani 1 1 d . . .
H12A H 0.3941 0.6987 -0.1108 0.046 Uiso 1 1 calc R U .
N124 N 0.44424(18) 0.76476(18) -0.01312(11) 0.0208(5) Uani 1 1 d . . .
C125 C 0.4074(2) 0.7157(2) 0.04003(14) 0.0220(6) Uani 1 1 d . . .
H12B H 0.4335 0.7487 0.0851 0.026 Uiso 1 1 calc R U .
C126 C 0.5286(2) 0.8730(2) -0.01473(14) 0.0219(6) Uani 1 1 d . . .
N127 N 0.5503(2) 0.8935(2) -0.07528(13) 0.0332(6) Uani 1 1 d . . .
C128 C 0.6299(3) 0.9934(3) -0.07865(18) 0.0416(9) Uani 1 1 d . . .
H12C H 0.6476 1.0111 -0.1212 0.050 Uiso 1 1 calc R U .
C129 C 0.6875(3) 1.0716(3) -0.02466(19) 0.0394(9) Uani 1 1 d . . .
H12D H 0.7446 1.1407 -0.0297 0.047 Uiso 1 1 calc R U .
C130 C 0.6607(3) 1.0476(2) 0.03717(17) 0.0341(8) Uani 1 1 d . . .
H13A H 0.6981 1.1005 0.0755 0.041 Uiso 1 1 calc R U .
C131 C 0.5781(2) 0.9449(2) 0.04248(15) 0.0275(7) Uani 1 1 d . . .
H13B H 0.5568 0.9256 0.0842 0.033 Uiso 1 1 calc R U .
N141 N 0.17910(18) 0.38502(18) 0.49190(11) 0.0176(5) Uani 1 1 d . . .
N142 N 0.20585(19) 0.39710(18) 0.56043(11) 0.0213(5) Uani 1 1 d . . .
C143 C 0.1356(2) 0.3054(2) 0.57689(14) 0.0219(6) Uani 1 1 d . . .
H14A H 0.1337 0.2900 0.6212 0.026 Uiso 1 1 calc R U .
N144 N 0.06588(18) 0.23478(17) 0.52337(11) 0.0174(5) Uani 1 1 d . . .
C145 C 0.0958(2) 0.2880(2) 0.47091(13) 0.0182(6) Uani 1 1 d . . .
H14B H 0.0620 0.2596 0.4260 0.022 Uiso 1 1 calc R U .
C146 C -0.0243(2) 0.1282(2) 0.52234(14) 0.0187(6) Uani 1 1 d . . .
N147 N -0.0549(2) 0.1034(2) 0.58126(13) 0.0363(7) Uani 1 1 d . . .
C148 C -0.1396(3) 0.0029(3) 0.58016(17) 0.0426(9) Uani 1 1 d . . .
H14C H -0.1636 -0.0187 0.6210 0.051 Uiso 1 1 calc R U .
C149 C -0.1922(3) -0.0687(3) 0.52332(18) 0.0371(8) Uani 1 1 d . . .
H14D H -0.2524 -0.1383 0.5243 0.045 Uiso 1 1 calc R U .
C150 C -0.1564(3) -0.0384(3) 0.46468(17) 0.0361(8) Uani 1 1 d . . .
H15A H -0.1914 -0.0873 0.4244 0.043 Uiso 1 1 calc R U .
C151 C -0.0698(2) 0.0628(2) 0.46398(14) 0.0258(7) Uani 1 1 d . . .
H15B H -0.0433 0.0855 0.4239 0.031 Uiso 1 1 calc R U .
O160 O 0.10973(17) 0.44738(17) -0.00436(10) 0.0295(5) Uani 1 1 d D . .
H16A H 0.0422(10) 0.421(2) 0.0071(14) 0.042(10) Uiso 1 1 d D . .
H16B H 0.111(3) 0.493(2) -0.0318(13) 0.090(16) Uiso 1 1 d D . .
O170 O 0.2896(2) 0.3877(2) -0.00058(11) 0.0469(7) Uani 1 1 d D . .
H17A H 0.317(2) 0.3500(18) 0.0187(14) 0.058(12) Uiso 1 1 d D . .
H17B H 0.318(3) 0.400(3) -0.0387(9) 0.085(15) Uiso 1 1 d D . .
O180 O 0.41511(16) 0.55724(16) 0.51449(10) 0.0264(5) Uani 1 1 d D . .
H18A H 0.4809(11) 0.588(2) 0.5005(14) 0.045(10) Uiso 1 1 d D . .
H18B H 0.420(3) 0.5167(19) 0.5443(11) 0.057(12) Uiso 1 1 d D . .
O190 O 0.22894(17) 0.60358(16) 0.50407(10) 0.0230(4) Uani 1 1 d D . .
H19A H 0.1888(17) 0.6292(19) 0.4841(14) 0.051(11) Uiso 1 1 d D . .
H19B H 0.210(3) 0.586(3) 0.5440(8) 0.085(15) Uiso 1 1 d D . .
N200 N -0.09781(19) 0.3641(2) 0.09113(12) 0.0244(5) Uani 1 1 d . . .
O201 O -0.0979(2) 0.3505(2) 0.02963(11) 0.0553(7) Uani 1 1 d . . .
O202 O -0.0627(2) 0.45576(19) 0.12031(13) 0.0513(7) Uani 1 1 d . . .
O203 O -0.13085(19) 0.28647(18) 0.12100(11) 0.0387(6) Uani 1 1 d . . .
N210 N 0.3622(3) 0.2786(2) 0.12229(13) 0.0345(7) Uani 1 1 d . . .
O211 O 0.3885(2) 0.2959(2) 0.06557(11) 0.0514(7) Uani 1 1 d . . .
O212 O 0.2633(2) 0.2256(2) 0.12910(12) 0.0457(6) Uani 1 1 d . . .
O213 O 0.4350(2) 0.31526(19) 0.17139(11) 0.0428(6) Uani 1 1 d . . .
N220 N 0.59702(18) 0.6461(2) 0.40225(11) 0.0220(5) Uani 1 1 d . . .
O221 O 0.61196(17) 0.67971(17) 0.46286(10) 0.0315(5) Uani 1 1 d . . .
O222 O 0.54444(16) 0.54654(16) 0.38193(10) 0.0271(5) Uani 1 1 d . . .
O223 O 0.63184(18) 0.71048(17) 0.36202(10) 0.0343(5) Uani 1 1 d . . .
N230 N 0.0995(2) 0.6789(2) 0.39820(12) 0.0271(6) Uani 1 1 d . . .
O231 O 0.08024(19) 0.65807(19) 0.45618(10) 0.0384(6) Uani 1 1 d . . .
O232 O 0.19561(19) 0.73372(19) 0.38852(12) 0.0434(6) Uani 1 1 d . . .
O233 O 0.02234(18) 0.64235(18) 0.35159(11) 0.0363(5) Uani 1 1 d . . .
N240 N 0.4760(2) 0.8906(2) 0.19927(12) 0.0333(6) Uani 1 1 d . . .
O241 O 0.3832(2) 0.8593(2) 0.21296(15) 0.0552(7) Uani 1 1 d . . .
O242 O 0.5088(2) 0.82381(19) 0.18986(11) 0.0396(6) Uani 1 1 d . . .
O243 O 0.5382(2) 0.9867(2) 0.19653(13) 0.0623(8) Uani 1 1 d . . .
N250 N -0.0162(2) 0.1127(2) 0.30691(12) 0.0324(6) Uani 1 1 d . . .
O251 O 0.0761(2) 0.1301(3) 0.30233(19) 0.0858(11) Uani 1 1 d . . .
O252 O -0.0327(2) 0.19053(18) 0.31370(12) 0.0454(6) Uani 1 1 d . . .
O253 O -0.0922(2) 0.02025(19) 0.30325(12) 0.0595(8) Uani 1 1 d . . .
O260 O 0.8123(5) 0.8020(4) 0.2907(3) 0.069(2) Uani 0.5 1 d . . P

loop_
_atom_site_aniso_label
_atom_site_aniso_U_11
_atom_site_aniso_U_22
_atom_site_aniso_U_33
_atom_site_aniso_U_23
_atom_site_aniso_U_13
_atom_site_aniso_U_12
Cu1 0.01510(16) 0.01385(17) 0.01070(16) 0.00320(13) 0.00145(13) 0.00704(13)
Cu2 0.02687(19) 0.01942(19) 0.01295(17) 0.00600(14) 0.00410(15) 0.01207(16)
Cu3 0.02057(18) 0.01503(18) 0.01264(17) 0.00376(13) 0.00541(14) 0.00870(14)
N1 0.0306(14) 0.0232(14) 0.0141(12) 0.0000(10) -0.0040(11) 0.0149(11)
N2 0.0311(14) 0.0234(14) 0.0148(12) 0.0026(10) -0.0008(11) 0.0153(11)
C3 0.0289(16) 0.0273(17) 0.0188(15) 0.0039(13) -0.0022(13) 0.0134(14)
N4 0.0229(13) 0.0216(13) 0.0191(13) 0.0022(10) -0.0026(11) 0.0102(11)
C5 0.0277(16) 0.0260(17) 0.0174(15) -0.0014(12) -0.0053(13) 0.0131(14)
C6 0.0233(15) 0.0196(16) 0.0207(15) 0.0010(12) -0.0006(13) 0.0080(13)
N7 0.0277(14) 0.0299(15) 0.0181(13) 0.0011(11) -0.0004(11) 0.0083(12)
C8 0.0264(17) 0.041(2) 0.0250(17) 0.0043(15) 0.0075(15) 0.0094(15)
C9 0.0220(15) 0.0266(17) 0.0301(17) -0.0031(14) -0.0005(14) 0.0099(13)
C10 0.0284(16) 0.0240(17) 0.0247(16) 0.0042(13) -0.0024(14) 0.0134(13)
C11 0.0274(16) 0.0309(18) 0.0229(16) 0.0091(13) 0.0067(14) 0.0142(14)
N21 0.0188(12) 0.0171(12) 0.0141(11) 0.0042(9) 0.0029(10) 0.0086(10)
N22 0.0264(13) 0.0240(13) 0.0141(12) 0.0079(10) 0.0042(10) 0.0150(11)
C23 0.0257(15) 0.0251(16) 0.0157(14) 0.0063(12) 0.0044(12) 0.0142(13)
N24 0.0186(12) 0.0186(12) 0.0181(12) 0.0047(10) 0.0033(10) 0.0109(10)
C25 0.0163(13) 0.0184(15) 0.0147(13) 0.0028(11) 0.0013(11) 0.0080(11)
C26 0.0187(14) 0.0186(15) 0.0284(16) 0.0054(12) 0.0033(13) 0.0101(12)
N27 0.0384(15) 0.0325(15) 0.0314(15) 0.0130(12) 0.0059(13) 0.0242(13)
C28 0.050(2) 0.040(2) 0.040(2) 0.0133(17) 0.0014(18) 0.0328(18)
C29 0.045(2) 0.032(2) 0.051(2) 0.0009(17) -0.0068(18) 0.0297(17)
C30 0.0342(18) 0.0305(18) 0.0382(19) -0.0037(15) -0.0017(16) 0.0211(15)
C31 0.0260(16) 0.0246(16) 0.0269(16) 0.0028(13) 0.0008(14) 0.0146(13)
N41 0.0250(13) 0.0273(14) 0.0186(12) 0.0126(11) 0.0090(11) 0.0154(11)
N42 0.0313(14) 0.0257(14) 0.0218(13) 0.0116(11) 0.0135(12) 0.0185(12)
C43 0.0325(17) 0.0269(17) 0.0252(16) 0.0134(13) 0.0149(14) 0.0193(14)
N44 0.0229(13) 0.0225(13) 0.0239(13) 0.0106(11) 0.0079(11) 0.0146(11)
C45 0.0215(15) 0.0291(17) 0.0238(16) 0.0142(13) 0.0077(13) 0.0138(13)
C46 0.0250(15) 0.0235(16) 0.0290(17) 0.0111(13) 0.0074(14) 0.0163(13)
N47 0.0373(16) 0.0288(15) 0.0342(16) 0.0067(12) 0.0119(13) 0.0203(13)
C48 0.044(2) 0.034(2) 0.042(2) 0.0011(16) 0.0095(18) 0.0233(17)
C49 0.0340(19) 0.0250(18) 0.050(2) 0.0041(16) 0.0025(17) 0.0111(15)
C50 0.0269(17) 0.035(2) 0.038(2) 0.0133(16) 0.0075(15) 0.0113(15)
C51 0.0237(15) 0.0278(17) 0.0259(16) 0.0101(13) 0.0042(13) 0.0118(13)
N61 0.0243(13) 0.0186(13) 0.0148(12) 0.0036(10) 0.0013(10) 0.0105(10)
N62 0.0250(13) 0.0225(13) 0.0143(12) -0.0007(10) -0.0023(10) 0.0132(11)
C63 0.0263(16) 0.0231(16) 0.0176(15) 0.0001(12) -0.0005(13) 0.0140(13)
N64 0.0190(12) 0.0213(13) 0.0169(12) 0.0020(10) -0.0004(10) 0.0109(10)
C65 0.0244(15) 0.0221(16) 0.0163(14) 0.0025(12) -0.0007(13) 0.0108(13)
C66 0.0174(14) 0.0186(15) 0.0193(15) 0.0051(12) 0.0002(12) 0.0057(12)
N67 0.0231(13) 0.0277(14) 0.0176(13) 0.0035(11) 0.0034(11) 0.0120(11)
C68 0.0238(16) 0.040(2) 0.0257(17) 0.0073(15) 0.0091(14) 0.0139(15)
C69 0.0177(15) 0.041(2) 0.0282(17) 0.0110(15) 0.0034(14) 0.0080(14)
C70 0.0225(16) 0.0306(18) 0.0197(16) 0.0021(13) -0.0033(13) 0.0020(14)
C71 0.0229(15) 0.0260(17) 0.0216(16) -0.0007(13) 0.0017(13) 0.0074(13)
N81 0.0170(11) 0.0159(12) 0.0121(11) 0.0028(9) 0.0021(9) 0.0080(10)
N82 0.0174(11) 0.0188(12) 0.0120(11) 0.0039(9) 0.0025(10) 0.0084(10)
C83 0.0153(13) 0.0193(14) 0.0130(13) 0.0040(11) 0.0012(11) 0.0093(11)
N84 0.0161(11) 0.0157(12) 0.0152(11) 0.0029(9) 0.0044(10) 0.0082(10)
C85 0.0214(14) 0.0201(15) 0.0136(13) 0.0046(11) 0.0038(12) 0.0117(12)
C86 0.0151(13) 0.0166(14) 0.0212(14) 0.0060(11) 0.0056(12) 0.0085(11)
N87 0.0223(12) 0.0226(13) 0.0222(13) 0.0073(10) 0.0063(11) 0.0133(11)
C88 0.0318(17) 0.0319(18) 0.0297(17) 0.0119(14) 0.0056(14) 0.0213(15)
C89 0.0366(18) 0.0286(18) 0.0381(19) 0.0099(15) 0.0117(16) 0.0229(15)
C90 0.0304(17) 0.0237(17) 0.0282(17) 0.0014(13) 0.0087(14) 0.0148(14)
C91 0.0216(14) 0.0226(16) 0.0203(15) 0.0067(12) 0.0050(12) 0.0119(12)
N101 0.0210(12) 0.0221(13) 0.0155(12) 0.0076(10) 0.0048(10) 0.0119(10)
N102 0.0244(13) 0.0214(13) 0.0174(12) 0.0075(10) 0.0068(11) 0.0143(11)
C103 0.0254(15) 0.0190(15) 0.0184(14) 0.0064(12) 0.0069(13) 0.0114(13)
N104 0.0218(12) 0.0198(13) 0.0192(12) 0.0074(10) 0.0055(10) 0.0105(10)
C105 0.0211(14) 0.0226(16) 0.0202(15) 0.0085(12) 0.0060(13) 0.0102(12)
C106 0.0194(14) 0.0172(15) 0.0288(16) 0.0092(13) 0.0031(13) 0.0098(12)
N107 0.0313(14) 0.0218(14) 0.0299(15) 0.0021(11) 0.0091(12) 0.0119(12)
C108 0.0357(18) 0.0266(18) 0.039(2) -0.0009(15) 0.0067(16) 0.0164(15)
C109 0.0271(17) 0.0196(17) 0.053(2) 0.0076(16) 0.0048(16) 0.0067(14)
C110 0.0270(17) 0.0306(19) 0.039(2) 0.0169(16) 0.0070(15) 0.0082(14)
C111 0.0260(16) 0.0269(17) 0.0250(16) 0.0087(13) 0.0038(14) 0.0099(14)
N121 0.0242(13) 0.0243(14) 0.0124(12) 0.0050(10) 0.0023(10) 0.0101(11)
N122 0.0475(17) 0.0291(16) 0.0123(13) 0.0033(11) 0.0017(13) 0.0010(13)
C123 0.049(2) 0.0306(19) 0.0159(16) 0.0056(14) 0.0055(16) 0.0043(16)
N124 0.0218(12) 0.0202(13) 0.0180(12) 0.0038(10) 0.0031(10) 0.0086(10)
C125 0.0292(16) 0.0201(16) 0.0153(14) 0.0036(12) 0.0034(13) 0.0111(13)
C126 0.0195(14) 0.0196(15) 0.0271(16) 0.0073(13) 0.0048(13) 0.0094(12)
N127 0.0430(16) 0.0304(16) 0.0269(15) 0.0106(12) 0.0130(13) 0.0167(13)
C128 0.052(2) 0.036(2) 0.040(2) 0.0191(17) 0.0268(19) 0.0187(18)
C129 0.0290(18) 0.0264(19) 0.063(3) 0.0190(18) 0.0151(18) 0.0109(15)
C130 0.0294(17) 0.0227(17) 0.044(2) 0.0006(15) -0.0035(16) 0.0106(14)
C131 0.0289(16) 0.0264(17) 0.0241(16) 0.0037(13) 0.0002(14) 0.0121(14)
N141 0.0202(12) 0.0217(13) 0.0118(11) 0.0042(10) 0.0036(10) 0.0107(10)
N142 0.0218(12) 0.0243(14) 0.0132(12) 0.0031(10) 0.0018(10) 0.0080(11)
C143 0.0229(15) 0.0248(16) 0.0143(14) 0.0053(12) 0.0031(12) 0.0087(13)
N144 0.0181(12) 0.0164(12) 0.0161(12) 0.0037(9) 0.0039(10) 0.0069(10)
C145 0.0207(14) 0.0170(15) 0.0143(14) 0.0033(11) 0.0011(12) 0.0077(12)
C146 0.0161(13) 0.0183(15) 0.0240(15) 0.0087(12) 0.0057(12) 0.0090(12)
N147 0.0368(16) 0.0290(15) 0.0318(16) 0.0072(12) 0.0148(14) 0.0058(13)
C148 0.043(2) 0.037(2) 0.034(2) 0.0120(16) 0.0211(18) 0.0049(17)
C149 0.0271(17) 0.0199(17) 0.058(2) 0.0095(16) 0.0099(17) 0.0056(14)
C150 0.0384(19) 0.036(2) 0.0332(19) -0.0069(15) -0.0105(16) 0.0223(17)
C151 0.0304(16) 0.0324(18) 0.0155(15) 0.0050(13) 0.0018(13) 0.0166(14)
O160 0.0323(12) 0.0327(13) 0.0259(12) 0.0155(10) 0.0108(10) 0.0153(11)
O170 0.087(2) 0.0611(18) 0.0188(12) 0.0074(12) 0.0052(13) 0.0568(17)
O180 0.0217(11) 0.0278(12) 0.0261(12) 0.0118(10) 0.0043(10) 0.0084(9)
O190 0.0318(12) 0.0297(12) 0.0134(10) 0.0044(9) 0.0047(9) 0.0195(10)
N200 0.0204(13) 0.0319(16) 0.0207(13) 0.0069(12) 0.0025(11) 0.0127(11)
O201 0.0461(15) 0.077(2) 0.0158(12) 0.0076(12) 0.0042(12) 0.0100(14)
O202 0.0499(16) 0.0284(14) 0.0656(19) -0.0029(13) 0.0054(14) 0.0141(12)
O203 0.0483(14) 0.0378(14) 0.0361(14) 0.0198(11) 0.0130(12) 0.0230(12)
N210 0.0530(19) 0.0410(17) 0.0278(16) 0.0084(13) 0.0105(15) 0.0363(16)
O211 0.083(2) 0.081(2) 0.0278(13) 0.0243(13) 0.0242(14) 0.0638(17)
O212 0.0411(15) 0.0708(18) 0.0341(14) 0.0040(13) 0.0010(12) 0.0362(14)
O213 0.0445(15) 0.0441(15) 0.0278(13) -0.0017(11) 0.0000(12) 0.0149(12)
N220 0.0179(12) 0.0287(15) 0.0193(13) 0.0060(11) 0.0028(11) 0.0113(11)
O221 0.0344(12) 0.0382(13) 0.0168(11) 0.0003(10) 0.0024(10) 0.0151(11)
O222 0.0254(11) 0.0237(12) 0.0238(11) 0.0023(9) 0.0000(9) 0.0068(9)
O223 0.0417(13) 0.0317(13) 0.0276(12) 0.0159(10) 0.0104(11) 0.0143(11)
N230 0.0334(15) 0.0329(15) 0.0242(14) 0.0005(12) 0.0023(12) 0.0246(13)
O231 0.0530(15) 0.0570(16) 0.0239(12) 0.0086(11) 0.0089(11) 0.0409(13)
O232 0.0307(13) 0.0541(16) 0.0427(15) 0.0002(12) 0.0055(12) 0.0204(12)
O233 0.0351(13) 0.0482(15) 0.0264(12) 0.0030(11) -0.0043(11) 0.0234(12)
N240 0.0494(18) 0.0265(16) 0.0174(13) 0.0042(11) 0.0016(13) 0.0145(14)
O241 0.0421(15) 0.0402(16) 0.086(2) 0.0160(15) 0.0150(16) 0.0208(13)
O242 0.0531(15) 0.0461(15) 0.0260(12) 0.0042(11) 0.0063(12) 0.0298(13)
O243 0.079(2) 0.0294(15) 0.0547(18) 0.0130(13) 0.0123(16) 0.0080(14)
N250 0.0442(17) 0.0273(16) 0.0190(14) 0.0084(12) 0.0041(13) 0.0122(14)
O251 0.0431(18) 0.081(2) 0.149(3) 0.045(2) 0.018(2) 0.0390(17)
O252 0.0715(18) 0.0333(14) 0.0393(15) 0.0087(11) 0.0213(14) 0.0294(14)
O253 0.0754(19) 0.0266(14) 0.0417(16) 0.0044(12) 0.0110(15) -0.0014(14)
O260 0.086(4) 0.026(3) 0.089(5) 0.010(3) 0.064(4) 0.015(3)

loop_
_atom_type_symbol
_atom_type_description
_atom_type_scat_dispersion_real
_atom_type_scat_dispersion_imag
_atom_type_scat_source
C C 0.0033 0.0016 'International Tables Vol C Tables 4.2.6.8 and 6.1.1.4'
H H 0.0000 0.0000 'International Tables Vol C Tables 4.2.6.8 and 6.1.1.4'
Cu Cu 0.3201 1.2651 'International Tables Vol C Tables 4.2.6.8 and 6.1.1.4'
N N 0.0061 0.0033 'International Tables Vol C Tables 4.2.6.8 and 6.1.1.4'
O O 0.0106 0.0060 'International Tables Vol C Tables 4.2.6.8 and 6.1.1.4'

loop_
_geom_angle_atom_site_label_1
_geom_angle_atom_site_label_2
_geom_angle_atom_site_label_3
_geom_angle
N21 Cu1 N81 178.66(8)
N21 Cu1 N61 89.53(8)
N81 Cu1 N61 89.22(8)
N21 Cu1 N101 90.81(9)
N81 Cu1 N101 88.79(9)
N61 Cu1 N101 93.62(8)
N21 Cu1 N1 91.02(8)
N81 Cu1 N1 90.26(8)
N61 Cu1 N1 177.00(8)
N101 Cu1 N1 89.32(8)
N21 Cu1 N41 90.50(9)
N81 Cu1 N41 90.01(9)
N61 Cu1 N41 91.20(8)
N101 Cu1 N41 175.02(7)
N1 Cu1 N41 85.85(8)
N121 Cu2 N42 175.22(10)
N121 Cu2 O160 89.24(9)
N42 Cu2 O160 86.41(9)
N121 Cu2 N2 92.33(9)
N42 Cu2 N2 91.85(10)
O160 Cu2 N2 175.16(9)
N121 Cu2 N22 92.80(8)
N42 Cu2 N22 89.57(8)
O160 Cu2 N22 95.10(8)
N2 Cu2 N22 89.40(8)
N121 Cu2 O170 89.27(9)
N42 Cu2 O170 88.62(9)
O160 Cu2 O170 88.38(9)
N2 Cu2 O170 87.05(9)
N22 Cu2 O170 175.96(8)
N141 Cu3 N102 174.82(10)
N141 Cu3 O190 90.98(8)
N102 Cu3 O190 87.61(8)
N141 Cu3 N82 91.20(8)
N102 Cu3 N82 90.45(8)
O190 Cu3 N82 176.55(8)
N141 Cu3 O180 88.62(8)
N102 Cu3 O180 86.36(8)
O190 Cu3 O180 88.15(8)
N82 Cu3 O180 94.58(8)
N141 Cu3 N62 91.16(9)
N102 Cu3 N62 93.83(9)
O190 Cu3 N62 90.44(8)
N82 Cu3 N62 86.85(8)
O180 Cu3 N62 178.56(7)
C5 N1 N2 106.9(2)
C5 N1 Cu1 124.87(19)
N2 N1 Cu1 127.54(18)
C3 N2 N1 107.0(2)
C3 N2 Cu2 129.80(19)
N1 N2 Cu2 123.16(18)
N2 C3 N4 110.8(2)
C5 N4 C3 104.8(2)
C5 N4 C6 126.5(2)
C3 N4 C6 128.4(2)
N1 C5 N4 110.6(3)
N7 C6 C11 125.6(3)
N7 C6 N4 115.1(2)
C11 C6 N4 119.2(2)
C6 N7 C8 115.8(3)
N7 C8 C9 123.4(3)
C8 C9 C10 119.0(3)
C9 C10 C11 118.9(3)
C6 C11 C10 117.2(3)
C25 N21 N22 108.2(2)
C25 N21 Cu1 128.48(18)
N22 N21 Cu1 123.30(16)
C23 N22 N21 106.2(2)
C23 N22 Cu2 126.78(18)
N21 N22 Cu2 126.84(16)
N22 C23 N24 110.6(2)
C25 N24 C23 105.3(2)
C25 N24 C26 128.6(2)
C23 N24 C26 126.0(2)
N21 C25 N24 109.7(2)
N27 C26 C31 126.2(3)
N27 C26 N24 113.1(2)
C31 C26 N24 120.7(2)
C26 N27 C28 116.0(3)
N27 C28 C29 123.1(3)
C30 C29 C28 119.0(3)
C29 C30 C31 119.3(3)
C26 C31 C30 116.4(3)
C45 N41 N42 106.5(2)
C45 N41 Cu1 125.92(19)
N42 N41 Cu1 127.57(17)
C43 N42 N41 107.6(2)
C43 N42 Cu2 128.13(19)
N41 N42 Cu2 124.23(18)
N42 C43 N44 110.0(3)
C45 N44 C43 104.9(2)
C45 N44 C46 127.6(2)
C43 N44 C46 127.4(3)
N41 C45 N44 111.0(2)
N47 C46 C51 125.7(3)
N47 C46 N44 114.1(2)
C51 C46 N44 120.2(3)
C46 N47 C48 115.9(3)
N47 C48 C49 123.2(3)
C50 C49 C48 118.8(3)
C51 C50 C49 119.1(3)
C50 C51 C46 117.2(3)
C65 N61 N62 107.3(2)
C65 N61 Cu1 127.73(19)
N62 N61 Cu1 124.76(17)
C63 N62 N61 106.7(2)
C63 N62 Cu3 132.23(19)
N61 N62 Cu3 120.72(16)
N62 C63 N64 110.7(2)
C63 N64 C65 105.1(2)
C63 N64 C66 129.2(2)
C65 N64 C66 125.7(2)
N61 C65 N64 110.3(2)
N67 C66 C71 125.1(3)
N67 C66 N64 115.6(2)
C71 C66 N64 119.4(2)
C66 N67 C68 115.8(3)
N67 C68 C69 123.4(3)
C68 C69 C70 119.4(3)
C69 C70 C71 118.2(3)
C66 C71 C70 117.8(3)
C85 N81 N82 107.3(2)
C85 N81 Cu1 128.05(18)
N82 N81 Cu1 124.69(15)
C83 N82 N81 107.0(2)
C83 N82 Cu3 125.09(17)
N81 N82 Cu3 127.88(16)
N82 C83 N84 110.3(2)
C85 N84 C83 105.7(2)
C85 N84 C86 127.6(2)
C83 N84 C86 126.5(2)
N81 C85 N84 109.7(2)
N87 C86 C91 126.4(2)
N87 C86 N84 113.7(2)
C91 C86 N84 119.9(2)
C86 N87 C88 115.6(2)
N87 C88 C89 123.4(3)
C88 C89 C90 118.9(3)
C89 C90 C91 119.3(3)
C86 C91 C90 116.4(3)
C105 N101 N102 106.9(2)
C105 N101 Cu1 126.86(19)
N102 N101 Cu1 126.24(16)
C103 N102 N101 107.9(2)
C103 N102 Cu3 127.01(18)
N101 N102 Cu3 125.07(17)
N102 C103 N104 109.5(2)
C105 N104 C103 105.3(2)
C105 N104 C106 128.5(2)
C103 N104 C106 126.2(2)
N101 C105 N104 110.4(2)
N107 C106 C111 125.9(3)
N107 C106 N104 113.8(2)
C111 C106 N104 120.3(3)
C106 N107 C108 115.9(3)
N107 C108 C109 123.5(3)
C110 C109 C108 118.7(3)
C111 C110 C109 118.9(3)
C106 C111 C110 117.1(3)
C125 N121 N122 108.6(2)
C125 N121 Cu2 133.56(19)
N122 N121 Cu2 117.79(18)
C123 N122 N121 105.1(2)
N122 C123 N124 112.2(3)
C123 N124 C125 104.7(2)
C123 N124 C126 126.3(2)
C125 N124 C126 129.0(2)
N121 C125 N124 109.4(2)
N127 C126 C131 125.7(3)
N127 C126 N124 113.8(3)
C131 C126 N124 120.5(3)
C126 N127 C128 115.5(3)
N127 C128 C129 124.2(3)
C128 C129 C130 118.4(3)
C129 C130 C131 118.9(3)
C126 C131 C130 117.2(3)
C145 N141 N142 108.8(2)
C145 N141 Cu3 130.27(18)
N142 N141 Cu3 120.89(17)
C143 N142 N141 105.0(2)
N142 C143 N144 111.9(2)
C145 N144 C143 105.2(2)
C145 N144 C146 127.0(2)
C143 N144 C146 127.8(2)
N141 C145 N144 109.2(2)
N147 C146 C151 125.8(3)
N147 C146 N144 115.6(2)
C151 C146 N144 118.6(2)
C146 N147 C148 115.5(3)
N147 C148 C149 123.0(3)
C148 C149 C150 118.5(3)
C149 C150 C151 120.0(3)
C146 C151 C150 117.1(3)
O203 N200 O202 121.4(3)
O203 N200 O201 119.5(3)
O202 N200 O201 119.0(3)
O213 N210 O212 120.2(3)
O213 N210 O211 119.4(3)
O212 N210 O211 120.5(3)
O223 N220 O221 120.4(2)
O223 N220 O222 120.0(2)
O221 N220 O222 119.7(2)
O233 N230 O232 120.5(3)
O233 N230 O231 119.8(3)
O232 N230 O231 119.7(3)
O241 N240 O243 120.8(3)
O241 N240 O242 119.2(3)
O243 N240 O242 120.0(3)
O251 N250 O253 120.5(3)
O251 N250 O252 118.7(3)
O253 N250 O252 120.7(3)

loop_
_geom_bond_atom_site_label_1
_geom_bond_atom_site_label_2
_geom_bond_distance
Cu1 N21 1.996(2)
Cu1 N81 2.023(2)
Cu1 N61 2.156(2)
Cu1 N101 2.170(2)
Cu1 N1 2.205(2)
Cu1 N41 2.218(2)
Cu2 N121 1.979(2)
Cu2 N42 2.002(2)
Cu2 O160 2.039(2)
Cu2 N2 2.068(2)
Cu2 N22 2.304(2)
Cu2 O170 2.321(2)
Cu3 N141 1.978(2)
Cu3 N102 1.992(2)
Cu3 O190 2.0228(19)
Cu3 N82 2.077(2)
Cu3 O180 2.284(2)
Cu3 N62 2.328(2)
N1 C5 1.304(4)
N1 N2 1.385(3)
N2 C3 1.298(4)
C3 N4 1.354(4)
N4 C5 1.353(3)
N4 C6 1.440(4)
C6 N7 1.319(3)
C6 C11 1.377(4)
N7 C8 1.346(4)
C8 C9 1.371(4)
C9 C10 1.375(4)
C10 C11 1.381(4)
N21 C25 1.303(3)
N21 N22 1.384(3)
N22 C23 1.307(3)
C23 N24 1.358(3)
N24 C25 1.353(3)
N24 C26 1.437(3)
C26 N27 1.321(4)
C26 C31 1.376(4)
N27 C28 1.339(4)
C28 C29 1.379(4)
C29 C30 1.376(4)
C30 C31 1.387(4)
N41 C45 1.302(3)
N41 N42 1.384(3)
N42 C43 1.303(4)
C43 N44 1.358(3)
N44 C45 1.352(4)
N44 C46 1.433(4)
C46 N47 1.321(4)
C46 C51 1.380(4)
N47 C48 1.340(4)
C48 C49 1.386(4)
C49 C50 1.380(4)
C50 C51 1.374(4)
N61 C65 1.305(3)
N61 N62 1.387(3)
N62 C63 1.304(3)
C63 N64 1.354(3)
N64 C65 1.354(3)
N64 C66 1.431(3)
C66 N67 1.324(3)
C66 C71 1.373(4)
N67 C68 1.345(4)
C68 C69 1.367(4)
C69 C70 1.374(4)
C70 C71 1.385(4)
N81 C85 1.311(3)
N81 N82 1.384(3)
N82 C83 1.302(3)
C83 N84 1.351(3)
N84 C85 1.351(3)
N84 C86 1.442(3)
C86 N87 1.323(3)
C86 C91 1.377(4)
N87 C88 1.341(3)
C88 C89 1.374(4)
C89 C90 1.379(4)
C90 C91 1.384(4)
N101 C105 1.307(3)
N101 N102 1.382(3)
N102 C103 1.305(3)
C103 N104 1.364(3)
N104 C105 1.356(4)
N104 C106 1.441(3)
C106 N107 1.319(4)
C106 C111 1.377(4)
N107 C108 1.337(4)
C108 C109 1.381(4)
C109 C110 1.380(4)
C110 C111 1.379(4)
N121 C125 1.308(3)
N121 N122 1.383(3)
N122 C123 1.299(4)
C123 N124 1.349(4)
N124 C125 1.353(3)
N124 C126 1.434(3)
C126 N127 1.327(3)
C126 C131 1.365(4)
N127 C128 1.338(4)
C128 C129 1.369(5)
C129 C130 1.378(4)
C130 C131 1.389(4)
N141 C145 1.311(3)
N141 N142 1.390(3)
N142 C143 1.305(3)
C143 N144 1.353(3)
N144 C145 1.352(3)
N144 C146 1.435(3)
C146 N147 1.338(3)
C146 C151 1.341(4)
N147 C148 1.351(4)
C148 C149 1.361(5)
C149 C150 1.369(4)
C150 C151 1.375(4)
N200 O203 1.226(3)
N200 O202 1.232(3)
N200 O201 1.256(3)
N210 O213 1.237(3)
N210 O212 1.250(3)
N210 O211 1.259(3)
N220 O223 1.241(3)
N220 O221 1.251(3)
N220 O222 1.258(3)
N230 O233 1.237(3)
N230 O232 1.239(3)
N230 O231 1.270(3)
N240 O241 1.229(3)
N240 O243 1.235(3)
N240 O242 1.262(3)
N250 O251 1.214(3)
N250 O253 1.226(3)
N250 O252 1.251(3)
